data_8106798
loop_
_publ_author_name
'Wang, Xiao-Juan'

_publ_section_title
;
 Crystal structure of
 (R)-1-(1-(6-fluorobenzo[d]thiazol-2-yl)ethyl)-3-phenylthiourea
;
_journal_issue 1
_journal_name_full 'Zeitschrift f\"ur Kristallographie - New Crystal Structures'
_journal_page_first 105
_journal_page_last 107
_journal_paper_doi 10.1515/ncrs-2015-0052
_journal_volume 231
_journal_year 2016
_chemical_absolute_configuration S
_chemical_formula_moiety 'C16 H14 F N3 S2'
_chemical_formula_sum 'C16 H14 F N3 S2'
_chemical_formula_weight 331.42
_chemical_name_common (R)-1-(1-(6-fluorobenzo[d]thiazol-2-yl)ethyl)-3-phenylthiourea
_chemical_name_systematic
; 
 (R)-1-(1-(6-fluorobenzo[d]thiazol-2-yl)ethyl)-3-phenylthiourea 
;
_space_group_IT_number 4
_space_group_name_Hall 'P 2yb'
_space_group_name_H-M_alt 'P 1 21 1'
_symmetry_cell_setting monoclinic
_symmetry_space_group_name_H-M 'P 1 21 1'
_atom_sites_solution_hydrogens geom
_atom_sites_solution_primary direct
_atom_sites_solution_secondary difmap
_audit_creation_method SHELXL-97
_cell_angle_alpha 90.00
_cell_angle_beta 94.443(11)
_cell_angle_gamma 90.00
_cell_formula_units_Z 4
_cell_length_a 7.1583(9)
_cell_length_b 28.524(4)
_cell_length_c 7.6021(8)
_cell_measurement_temperature 293(2)
_cell_volume 1547.6(3)
_computing_cell_refinement 'Bruker FRAMBO'
_computing_data_collection 'Bruker FRAMBO'
_computing_data_reduction 'Bruker SAINT'
_computing_molecular_graphics 'Bruker SHELXTL'
_computing_publication_material 'Bruker SHELXTL'
_computing_structure_refinement 'SHELXL-97 (Sheldrick, 1997)'
_computing_structure_solution 'SHELXS-97 (Sheldrick, 1990)'
_diffrn_ambient_temperature 293(2)
_diffrn_measured_fraction_theta_full 0.998
_diffrn_measured_fraction_theta_max 0.998
_diffrn_measurement_device_type 'multiwire proportional'
_diffrn_measurement_method 'phi and omega scans'
_diffrn_radiation_monochromator graphite
_diffrn_radiation_source 'fine-focus sealed tube'
_diffrn_radiation_type MoK\a
_diffrn_radiation_wavelength 0.71073
_diffrn_reflns_av_R_equivalents 0.0400
_diffrn_reflns_av_sigmaI/netI 0.0714
_diffrn_reflns_limit_h_max 5
_diffrn_reflns_limit_h_min -8
_diffrn_reflns_limit_k_max 35
_diffrn_reflns_limit_k_min -35
_diffrn_reflns_limit_l_max 9
_diffrn_reflns_limit_l_min -9
_diffrn_reflns_number 11985
_diffrn_reflns_theta_full 26.37
_diffrn_reflns_theta_max 26.37
_diffrn_reflns_theta_min 2.94
_exptl_absorpt_coefficient_mu 0.353
_exptl_absorpt_correction_T_max 1.0000
_exptl_absorpt_correction_T_min 0.2000
_exptl_absorpt_correction_type multi-scan
_exptl_absorpt_process_details SADABS
_exptl_crystal_colour colourless
_exptl_crystal_density_diffrn 1.422
_exptl_crystal_density_method 'not measured'
_exptl_crystal_description block
_exptl_crystal_F_000 688
_exptl_crystal_size_max 0.26
_exptl_crystal_size_mid 0.18
_exptl_crystal_size_min 0.1
_refine_diff_density_max 0.282
_refine_diff_density_min -0.312
_refine_diff_density_rms 0.068
_refine_ls_abs_structure_details 'Flack H D (1983), Acta Cryst. A39, 876-881'
_refine_ls_abs_structure_Flack 0.03(9)
_refine_ls_extinction_method none
_refine_ls_goodness_of_fit_ref 1.085
_refine_ls_hydrogen_treatment constr
_refine_ls_matrix_type full
_refine_ls_number_parameters 397
_refine_ls_number_reflns 6179
_refine_ls_number_restraints 1
_refine_ls_restrained_S_all 1.085
_refine_ls_R_factor_all 0.0761
_refine_ls_R_factor_gt 0.0547
_refine_ls_shift/su_max 0.001
_refine_ls_shift/su_mean 0.000
_refine_ls_structure_factor_coef Fsqd
_refine_ls_weighting_details 'calc w=1/[\s^2^(Fo^2^)+(0.0343P)^2^+1.7506P] where P=(Fo^2^+2Fc^2^)/3'
_refine_ls_weighting_scheme calc
_refine_ls_wR_factor_gt 0.1201
_refine_ls_wR_factor_ref 0.1346
_reflns_number_gt 4911
_reflns_number_total 6179
_reflns_threshold_expression >2sigma(I)
_cod_data_source_file suppl_ncrs-2015-0052_suppl.cif
_cod_data_source_block 1
_cod_original_sg_symbol_H-M P21
_cod_original_formula_sum 'C16 H14 F1 N3 S2'
_cod_database_code 8106798

loop_
_symmetry_equiv_pos_as_xyz
'x, y, z'
'-x, y+1/2, -z'

loop_
_atom_site_label
_atom_site_type_symbol
_atom_site_fract_x
_atom_site_fract_y
_atom_site_fract_z
_atom_site_U_iso_or_equiv
_atom_site_adp_type
_atom_site_occupancy
_atom_site_symmetry_multiplicity
_atom_site_calc_flag
_atom_site_refinement_flags
_atom_site_disorder_assembly
_atom_site_disorder_group
S1 S -0.2654(2) 0.66264(5) 0.33252(18) 0.0488(3) Uani 1 1 d . . .
S5 S 0.24877(17) 0.78818(4) 0.38253(18) 0.0436(3) Uani 1 1 d . . .
F1 F 0.6051(4) 0.93463(12) 0.6276(4) 0.0639(9) Uani 1 1 d . . .
N2 N -0.0448(5) 0.72686(14) 0.1984(5) 0.0391(10) Uani 1 1 d . . .
H2A H 0.0502 0.7337 0.1406 0.047 Uiso 1 1 calc R . .
N1 N -0.0378(6) 0.84389(14) 0.3810(5) 0.0396(10) Uani 1 1 d . . .
C14 C 0.0952(7) 0.66276(18) -0.0453(6) 0.0391(11) Uani 1 1 d . . .
C24 C 0.1196(7) 0.86984(16) 0.4401(6) 0.0369(11) Uani 1 1 d . . .
C26 C -0.1073(7) 0.68222(16) 0.1942(6) 0.0347(11) Uani 1 1 d . . .
C28 C 0.0473(8) 0.65916(19) -0.2253(7) 0.0478(13) Uani 1 1 d . . .
H28A H -0.0748 0.6517 -0.2664 0.057 Uiso 1 1 calc R . .
C30 C -0.1312(7) 0.76406(17) 0.2966(6) 0.0371(11) Uani 1 1 d . . .
H30A H -0.1704 0.7501 0.4057 0.044 Uiso 1 1 calc R . .
C38 C 0.2888(7) 0.84549(16) 0.4513(6) 0.0359(11) Uani 1 1 d . . .
C44 C 0.4569(7) 0.86674(18) 0.5147(7) 0.0447(12) Uani 1 1 d . . .
H44A H 0.5702 0.8506 0.5234 0.054 Uiso 1 1 calc R . .
C51 C 0.2819(7) 0.93817(18) 0.5523(7) 0.0443(12) Uani 1 1 d . . .
H51A H 0.2825 0.9694 0.5872 0.053 Uiso 1 1 calc R . .
C52 C 0.4440(7) 0.91294(19) 0.5631(7) 0.0415(12) Uani 1 1 d . . .
C58 C 0.2784(7) 0.6740(2) 0.0146(7) 0.0510(14) Uani 1 1 d . . .
H58A H 0.3111 0.6765 0.1350 0.061 Uiso 1 1 calc R . .
C60 C 0.0104(7) 0.80129(16) 0.3483(6) 0.0356(11) Uani 1 1 d . . .
C64 C 0.1178(8) 0.91709(18) 0.4895(7) 0.0499(14) Uani 1 1 d . . .
H64A H 0.0064 0.9340 0.4799 0.060 Uiso 1 1 calc R . .
C69 C 0.1818(9) 0.6667(2) -0.3432(7) 0.0565(15) Uani 1 1 d . . .
H69A H 0.1502 0.6641 -0.4638 0.068 Uiso 1 1 calc R . .
C70 C 0.4113(8) 0.6813(2) -0.1045(8) 0.0552(15) Uani 1 1 d . . .
H70A H 0.5340 0.6884 -0.0639 0.066 Uiso 1 1 calc R . .
C71 C -0.3050(7) 0.7834(2) 0.1958(8) 0.0544(14) Uani 1 1 d . . .
H71A H -0.3912 0.7583 0.1669 0.082 Uiso 1 1 calc R . .
H71B H -0.2709 0.7981 0.0893 0.082 Uiso 1 1 calc R . .
H71C H -0.3630 0.8060 0.2673 0.082 Uiso 1 1 calc R . .
C80 C 0.3634(9) 0.6783(2) -0.2828(9) 0.0593(17) Uani 1 1 d . . .
H80A H 0.4529 0.6840 -0.3626 0.071 Uiso 1 1 calc R . .
S2 S 0.25013(18) 1.05365(5) 1.08348(17) 0.0439(3) Uani 1 1 d . . .
S7 S 0.11393(17) 0.93626(4) 0.99746(18) 0.0440(3) Uani 1 1 d . . .
N4 N 0.4049(5) 0.88205(13) 1.0027(5) 0.0380(9) Uani 1 1 d . . .
F2 F -0.2253(5) 0.78915(13) 0.7356(5) 0.0720(10) Uani 1 1 d . . .
N5 N 0.5119(5) 0.99651(13) 0.9743(5) 0.0350(9) Uani 1 1 d . . .
H5A H 0.5943 0.9904 0.9010 0.042 Uiso 1 1 calc R . .
C18 C 0.2529(7) 0.85563(16) 0.9359(6) 0.0378(11) Uani 1 1 d . . .
C20 C 0.4851(6) 0.96176(16) 1.1118(6) 0.0331(10) Uani 1 1 d . . .
H20A H 0.4308 0.9773 1.2108 0.040 Uiso 1 1 calc R . .
C27 C 0.4183(6) 1.03717(15) 0.9532(6) 0.0322(10) Uani 1 1 d . . .
C33 C 0.0972(8) 0.7873(2) 0.8148(7) 0.0504(13) Uani 1 1 d . . .
H33A H 0.0994 0.7562 0.7785 0.060 Uiso 1 1 calc R . .
C35 C 0.6107(6) 1.05647(17) 0.7049(6) 0.0358(10) Uani 1 1 d . . .
C41 C 0.6745(6) 0.94134(19) 1.1760(7) 0.0428(12) Uani 1 1 d . . .
H41A H 0.7559 0.9661 1.2206 0.064 Uiso 1 1 calc R . .
H41B H 0.7289 0.9260 1.0797 0.064 Uiso 1 1 calc R . .
H41C H 0.6584 0.9190 1.2681 0.064 Uiso 1 1 calc R . .
C46 C 0.0793(7) 0.87923(17) 0.9227(6) 0.0377(11) Uani 1 1 d . . .
C49 C 0.9305(8) 1.0424(2) 0.6521(8) 0.0519(15) Uani 1 1 d . . .
H49A H 1.0531 1.0360 0.6949 0.062 Uiso 1 1 calc R . .
C53 C 0.7057(8) 1.0543(2) 0.4094(7) 0.0510(13) Uani 1 1 d . . .
H53A H 0.6761 1.0566 0.2884 0.061 Uiso 1 1 calc R . .
C55 C 0.2595(8) 0.80907(18) 0.8805(7) 0.0493(14) Uani 1 1 d . . .
H55A H 0.3726 0.7929 0.8878 0.059 Uiso 1 1 calc R . .
C57 C 0.7945(7) 1.04881(19) 0.7694(7) 0.0434(12) Uani 1 1 d . . .
H57A H 0.8260 1.0480 0.8904 0.052 Uiso 1 1 calc R . .
C61 C 0.3528(6) 0.92373(17) 1.0409(6) 0.0332(11) Uani 1 1 d . . .
C62 C 0.5671(7) 1.05994(18) 0.5236(6) 0.0438(12) Uani 1 1 d . . .
H62A H 0.4447 1.0661 0.4797 0.053 Uiso 1 1 calc R . .
C63 C -0.0660(8) 0.8116(2) 0.8036(7) 0.0493(14) Uani 1 1 d . . .
C74 C -0.0852(8) 0.8574(2) 0.8572(7) 0.0518(14) Uani 1 1 d . . .
H74A H -0.2004 0.8727 0.8500 0.062 Uiso 1 1 calc R . .
C78 C 0.8868(9) 1.0453(2) 0.4724(8) 0.0565(16) Uani 1 1 d . . .
H78A H 0.9795 1.0412 0.3946 0.068 Uiso 1 1 calc R . .
N3 N -0.0419(6) 0.65293(14) 0.0756(5) 0.0433(10) Uani 1 1 d . . .
H3A H -0.0880 0.6251 0.0721 0.052 Uiso 1 1 calc R . .
N6 N 0.4654(6) 1.06468(14) 0.8195(5) 0.0423(10) Uani 1 1 d . . .
H6A H 0.4009 1.0899 0.8013 0.051 Uiso 1 1 calc R . .

loop_
_atom_site_aniso_label
_atom_site_aniso_U_11
_atom_site_aniso_U_22
_atom_site_aniso_U_33
_atom_site_aniso_U_23
_atom_site_aniso_U_13
_atom_site_aniso_U_12
S1 0.0552(8) 0.0467(8) 0.0454(7) -0.0041(6) 0.0109(6) -0.0202(7)
S5 0.0403(7) 0.0351(7) 0.0560(8) -0.0118(6) 0.0069(6) -0.0038(6)
F1 0.0567(19) 0.058(2) 0.076(2) -0.0224(18) -0.0004(17) -0.0208(18)
N2 0.037(2) 0.033(2) 0.048(2) -0.0046(18) 0.0099(19) -0.0150(18)
N1 0.042(2) 0.030(2) 0.046(2) -0.0069(18) 0.0006(19) -0.0008(18)
C14 0.043(3) 0.028(2) 0.046(3) 0.000(2) 0.005(2) 0.002(2)
C24 0.041(3) 0.035(3) 0.035(3) -0.005(2) 0.002(2) -0.007(2)
C26 0.034(3) 0.035(3) 0.035(2) -0.004(2) -0.004(2) 0.000(2)
C28 0.051(3) 0.042(3) 0.050(3) -0.011(3) -0.002(3) -0.001(3)
C30 0.037(3) 0.036(3) 0.040(3) -0.016(2) 0.015(2) -0.008(2)
C38 0.045(3) 0.031(3) 0.032(2) -0.006(2) 0.008(2) -0.008(2)
C44 0.044(3) 0.042(3) 0.048(3) -0.007(2) 0.006(2) -0.003(2)
C51 0.059(3) 0.028(3) 0.046(3) -0.008(2) 0.008(2) -0.011(3)
C52 0.044(3) 0.040(3) 0.041(3) -0.004(2) 0.005(2) -0.018(2)
C58 0.044(3) 0.060(4) 0.048(3) -0.012(3) -0.002(3) 0.006(3)
C60 0.038(3) 0.040(3) 0.030(2) -0.002(2) 0.006(2) -0.006(2)
C64 0.058(4) 0.034(3) 0.056(3) -0.004(2) -0.008(3) 0.002(3)
C69 0.072(4) 0.053(4) 0.045(3) -0.003(3) 0.004(3) 0.002(3)
C70 0.042(3) 0.057(4) 0.067(4) -0.008(3) 0.008(3) 0.006(3)
C71 0.036(3) 0.054(4) 0.073(4) -0.016(3) 0.006(3) -0.003(3)
C80 0.058(4) 0.053(4) 0.071(4) -0.003(3) 0.030(3) 0.010(3)
S2 0.0445(7) 0.0426(7) 0.0455(7) 0.0032(6) 0.0094(6) 0.0153(6)
S7 0.0327(6) 0.0365(7) 0.0626(8) -0.0113(6) 0.0028(6) 0.0027(6)
N4 0.037(2) 0.028(2) 0.049(2) 0.0025(18) 0.0038(19) 0.0037(18)
F2 0.070(2) 0.062(2) 0.082(2) -0.019(2) -0.0045(19) -0.023(2)
N5 0.039(2) 0.030(2) 0.039(2) 0.0032(17) 0.0136(18) 0.0066(17)
C18 0.047(3) 0.029(3) 0.038(3) 0.008(2) 0.004(2) 0.000(2)
C20 0.030(2) 0.032(2) 0.038(2) -0.001(2) 0.010(2) 0.008(2)
C27 0.031(2) 0.027(2) 0.038(3) -0.0021(19) 0.000(2) 0.0001(19)
C33 0.067(4) 0.037(3) 0.049(3) -0.004(3) 0.016(3) -0.006(3)
C35 0.037(3) 0.027(2) 0.043(3) 0.000(2) 0.004(2) 0.001(2)
C41 0.034(3) 0.041(3) 0.053(3) 0.004(2) 0.000(2) 0.007(2)
C46 0.039(3) 0.037(3) 0.037(3) -0.008(2) 0.008(2) 0.000(2)
C49 0.035(3) 0.055(4) 0.066(4) 0.005(3) 0.010(3) -0.005(3)
C53 0.068(4) 0.045(3) 0.041(3) -0.001(3) 0.010(3) -0.002(3)
C55 0.055(3) 0.037(3) 0.057(3) 0.002(2) 0.005(3) 0.003(3)
C57 0.037(3) 0.046(3) 0.047(3) -0.003(2) 0.001(2) 0.001(2)
C61 0.031(2) 0.039(3) 0.030(2) 0.003(2) 0.008(2) 0.009(2)
C62 0.047(3) 0.040(3) 0.043(3) 0.002(2) -0.005(2) -0.001(2)
C63 0.058(4) 0.048(3) 0.042(3) -0.009(3) 0.005(3) -0.018(3)
C74 0.042(3) 0.060(4) 0.055(3) -0.007(3) 0.009(3) 0.002(3)
C78 0.060(4) 0.057(4) 0.057(4) -0.009(3) 0.029(3) -0.002(3)
N3 0.048(2) 0.031(2) 0.053(3) -0.0041(19) 0.014(2) -0.0081(19)
N6 0.045(2) 0.034(2) 0.049(2) 0.0114(19) 0.011(2) 0.0115(19)

loop_
_atom_type_symbol
_atom_type_description
_atom_type_scat_dispersion_real
_atom_type_scat_dispersion_imag
_atom_type_scat_source
C C 0.0033 0.0016 'International Tables Vol C Tables 4.2.6.8 and 6.1.1.4'
H H 0.0000 0.0000 'International Tables Vol C Tables 4.2.6.8 and 6.1.1.4'
N N 0.0061 0.0033 'International Tables Vol C Tables 4.2.6.8 and 6.1.1.4'
S S 0.1246 0.1234 'International Tables Vol C Tables 4.2.6.8 and 6.1.1.4'
F F 0.0171 0.0103 'International Tables Vol C Tables 4.2.6.8 and 6.1.1.4'

loop_
_geom_angle_atom_site_label_1
_geom_angle_atom_site_label_2
_geom_angle_atom_site_label_3
_geom_angle
_geom_angle_site_symmetry_1
_geom_angle_site_symmetry_3
C38 S5 C60 88.8(2) . .
C26 N2 C30 123.0(4) . .
C26 N2 H2A 118.5 . .
C30 N2 H2A 118.5 . .
C60 N1 C24 109.9(4) . .
C28 C14 C58 119.6(5) . .
C28 C14 N3 119.5(5) . .
C58 C14 N3 120.9(5) . .
C38 C24 N1 115.6(4) . .
C38 C24 C64 119.4(5) . .
N1 C24 C64 125.0(5) . .
N3 C26 N2 118.1(4) . .
N3 C26 S1 119.7(4) . .
N2 C26 S1 122.1(4) . .
C69 C28 C14 119.7(5) . .
C69 C28 H28A 120.1 . .
C14 C28 H28A 120.1 . .
N2 C30 C60 110.1(4) . .
N2 C30 C71 111.7(4) . .
C60 C30 C71 112.8(4) . .
N2 C30 H30A 107.3 . .
C60 C30 H30A 107.3 . .
C71 C30 H30A 107.3 . .
C24 C38 C44 121.7(4) . .
C24 C38 S5 109.2(3) . .
C44 C38 S5 129.0(4) . .
C52 C44 C38 115.7(5) . .
C52 C44 H44A 122.1 . .
C38 C44 H44A 122.1 . .
C52 C51 C64 119.5(5) . .
C52 C51 H51A 120.3 . .
C64 C51 H51A 120.3 . .
C51 C52 F1 118.3(5) . .
C51 C52 C44 124.4(5) . .
F1 C52 C44 117.3(5) . .
C70 C58 C14 120.0(5) . .
C70 C58 H58A 120.0 . .
C14 C58 H58A 120.0 . .
N1 C60 C30 122.1(4) . .
N1 C60 S5 116.4(4) . .
C30 C60 S5 121.3(4) . .
C51 C64 C24 119.3(5) . .
C51 C64 H64A 120.3 . .
C24 C64 H64A 120.3 . .
C28 C69 C80 120.3(5) . .
C28 C69 H69A 119.8 . .
C80 C69 H69A 119.8 . .
C80 C70 C58 120.3(6) . .
C80 C70 H70A 119.8 . .
C58 C70 H70A 119.8 . .
C30 C71 H71A 109.5 . .
C30 C71 H71B 109.5 . .
H71A C71 H71B 109.5 . .
C30 C71 H71C 109.5 . .
H71A C71 H71C 109.5 . .
H71B C71 H71C 109.5 . .
C70 C80 C69 119.9(6) . .
C70 C80 H80A 120.1 . .
C69 C80 H80A 120.1 . .
C46 S7 C61 89.0(2) . .
C61 N4 C18 110.6(4) . .
C27 N5 C20 125.3(4) . .
C27 N5 H5A 117.3 . .
C20 N5 H5A 117.3 . .
N4 C18 C55 125.7(5) . .
N4 C18 C46 115.4(4) . .
C55 C18 C46 118.9(5) . .
N5 C20 C61 110.2(4) . .
N5 C20 C41 109.0(4) . .
C61 C20 C41 111.0(4) . .
N5 C20 H20A 108.9 . .
C61 C20 H20A 108.9 . .
C41 C20 H20A 108.9 . .
N5 C27 N6 116.2(4) . .
N5 C27 S2 122.9(4) . .
N6 C27 S2 120.9(4) . .
C63 C33 C55 119.5(5) . .
C63 C33 H33A 120.3 . .
C55 C33 H33A 120.3 . .
C57 C35 C62 119.7(5) . .
C57 C35 N6 121.8(4) . .
C62 C35 N6 118.3(4) . .
C20 C41 H41A 109.5 . .
C20 C41 H41B 109.5 . .
H41A C41 H41B 109.5 . .
C20 C41 H41C 109.5 . .
H41A C41 H41C 109.5 . .
H41B C41 H41C 109.5 . .
C74 C46 C18 122.0(5) . .
C74 C46 S7 129.3(4) . .
C18 C46 S7 108.8(4) . .
C78 C49 C57 120.9(5) . .
C78 C49 H49A 119.6 . .
C57 C49 H49A 119.6 . .
C78 C53 C62 120.6(5) . .
C78 C53 H53A 119.7 . .
C62 C53 H53A 119.7 . .
C33 C55 C18 119.4(5) . .
C33 C55 H55A 120.3 . .
C18 C55 H55A 120.3 . .
C49 C57 C35 119.3(5) . .
C49 C57 H57A 120.3 . .
C35 C57 H57A 120.3 . .
N4 C61 C20 124.0(4) . .
N4 C61 S7 116.2(4) . .
C20 C61 S7 119.7(3) . .
C53 C62 C35 119.9(5) . .
C53 C62 H62A 120.1 . .
C35 C62 H62A 120.1 . .
C33 C63 F2 118.1(5) . .
C33 C63 C74 124.8(5) . .
F2 C63 C74 117.0(5) . .
C63 C74 C46 115.4(5) . .
C63 C74 H74A 122.3 . .
C46 C74 H74A 122.3 . .
C53 C78 C49 119.5(5) . .
C53 C78 H78A 120.2 . .
C49 C78 H78A 120.2 . .
C26 N3 C14 127.3(4) . .
C26 N3 H3A 116.4 . .
C14 N3 H3A 116.4 . .
C27 N6 C35 127.0(4) . .
C27 N6 H6A 116.5 . .
C35 N6 H6A 116.5 . .

loop_
_geom_bond_atom_site_label_1
_geom_bond_atom_site_label_2
_geom_bond_distance
_geom_bond_site_symmetry_2
S1 C26 1.698(5) .
S5 C38 1.733(5) .
S5 C60 1.747(5) .
F1 C52 1.365(6) .
N2 C26 1.349(6) .
N2 C30 1.462(6) .
N2 H2A 0.8600 .
N1 C60 1.292(6) .
N1 C24 1.393(6) .
C14 C28 1.388(7) .
C14 C58 1.392(7) .
C14 N3 1.424(6) .
C24 C38 1.393(7) .
C24 C64 1.399(7) .
C26 N3 1.340(6) .
C28 C69 1.382(8) .
C28 H28A 0.9300 .
C30 C60 1.499(6) .
C30 C71 1.513(7) .
C30 H30A 0.9800 .
C38 C44 1.400(7) .
C44 C52 1.373(7) .
C44 H44A 0.9300 .
C51 C52 1.363(7) .
C51 C64 1.372(7) .
C51 H51A 0.9300 .
C58 C70 1.380(8) .
C58 H58A 0.9300 .
C64 H64A 0.9300 .
C69 C80 1.385(8) .
C69 H69A 0.9300 .
C70 C80 1.375(9) .
C70 H70A 0.9300 .
C71 H71A 0.9600 .
C71 H71B 0.9600 .
C71 H71C 0.9600 .
C80 H80A 0.9300 .
S2 C27 1.684(5) .
S7 C46 1.735(5) .
S7 C61 1.753(5) .
N4 C61 1.286(6) .
N4 C18 1.387(6) .
F2 C63 1.373(6) .
N5 C27 1.343(5) .
N5 C20 1.464(6) .
N5 H5A 0.8600 .
C18 C55 1.395(7) .
C18 C46 1.410(7) .
C20 C61 1.512(6) .
C20 C41 1.521(6) .
C20 H20A 0.9800 .
C27 N6 1.348(6) .
C33 C63 1.355(8) .
C33 C55 1.377(7) .
C33 H33A 0.9300 .
C35 C57 1.385(7) .
C35 C62 1.393(6) .
C35 N6 1.427(6) .
C41 H41A 0.9600 .
C41 H41B 0.9600 .
C41 H41C 0.9600 .
C46 C74 1.390(7) .
C49 C78 1.381(8) .
C49 C57 1.383(7) .
C49 H49A 0.9300 .
C53 C78 1.371(8) .
C53 C62 1.377(7) .
C53 H53A 0.9300 .
C55 H55A 0.9300 .
C57 H57A 0.9300 .
C62 H62A 0.9300 .
C63 C74 1.378(8) .
C74 H74A 0.9300 .
C78 H78A 0.9300 .
N3 H3A 0.8600 .
N6 H6A 0.8600 .
